data_4073162
loop_
_publ_author_name
'Shen, Hao'
'Chan, Hoi-Shan'
'Xie, Zuowei'

_publ_section_title
;
 Synthesis, Structure, and Reactivity of
 [\s:\h1:\h5-(OCH2)(Me2NCH2)C2B9H9]Ti(NR2) (R = Me, Et)
;
_journal_issue 10
_journal_name_full Organometallics
_journal_page_first 2694
_journal_paper_doi 10.1021/om070128q
_journal_volume 26
_journal_year 2007
_chemical_formula_sum 'C22 H35 B9 N2 O2 Ti'
_chemical_formula_weight 504.71
_chemical_name_systematic
; 
 ? 
;
_space_group_IT_number 14
_symmetry_cell_setting monoclinic
_symmetry_space_group_name_Hall '-P 2yn'
_symmetry_space_group_name_H-M 'P 1 21/n 1'
_atom_sites_solution_hydrogens geom
_atom_sites_solution_primary direct
_atom_sites_solution_secondary difmap
_audit_creation_method SHELXL-97
_cell_angle_alpha 90.00
_cell_angle_beta 110.291(2)
_cell_angle_gamma 90.00
_cell_formula_units_Z 4
_cell_length_a 13.9864(14)
_cell_length_b 12.4465(13)
_cell_length_c 16.0656(16)
_cell_measurement_temperature 293(2)
_cell_volume 2623.2(5)
_computing_cell_refinement 'BRUKER SMART CCD DIFFRACTOMETER'
_computing_data_collection 'BRUKER SMART CCD DIFFRACTOMETER'
_computing_data_reduction 'BRUKER SMART CCD DIFFRACTOMETER'
_computing_molecular_graphics 'SIEMENS SHELXTL'
_computing_publication_material 'SIEMENS SHELXTL'
_computing_structure_refinement 'SHELXL-97 (Sheldrick, 1997)'
_computing_structure_solution 'SHELXS-97 (Sheldrick, 1990)'
_diffrn_ambient_temperature 293(2)
_diffrn_measured_fraction_theta_full 1.000
_diffrn_measured_fraction_theta_max 1.000
_diffrn_measurement_device_type 'BRUKER SMART CCD DIFFRACTOMETER'
_diffrn_measurement_method 'OMEGA SCAN'
_diffrn_radiation_monochromator graphite
_diffrn_radiation_source 'fine-focus sealed tube'
_diffrn_radiation_type MoK\a
_diffrn_radiation_wavelength 0.71073
_diffrn_reflns_av_R_equivalents 0.0584
_diffrn_reflns_av_sigmaI/netI 0.0668
_diffrn_reflns_limit_h_max 16
_diffrn_reflns_limit_h_min -14
_diffrn_reflns_limit_k_max 14
_diffrn_reflns_limit_k_min -14
_diffrn_reflns_limit_l_max 17
_diffrn_reflns_limit_l_min -19
_diffrn_reflns_number 14010
_diffrn_reflns_theta_full 25.00
_diffrn_reflns_theta_max 25.00
_diffrn_reflns_theta_min 1.67
_exptl_absorpt_coefficient_mu 0.350
_exptl_absorpt_correction_T_max 1.0000
_exptl_absorpt_correction_T_min 0.827695
_exptl_absorpt_correction_type SADABS
_exptl_crystal_colour ORANGE
_exptl_crystal_density_diffrn 1.278
_exptl_crystal_density_method 'not measured'
_exptl_crystal_description prism
_exptl_crystal_F_000 1056
_exptl_crystal_size_max 0.30
_exptl_crystal_size_mid 0.20
_exptl_crystal_size_min 0.10
_refine_diff_density_max 0.277
_refine_diff_density_min -0.256
_refine_diff_density_rms 0.057
_refine_ls_extinction_method none
_refine_ls_goodness_of_fit_ref 1.012
_refine_ls_hydrogen_treatment riding
_refine_ls_matrix_type full
_refine_ls_number_parameters 325
_refine_ls_number_reflns 4622
_refine_ls_number_restraints 0
_refine_ls_restrained_S_all 1.012
_refine_ls_R_factor_all 0.0931
_refine_ls_R_factor_gt 0.0496
_refine_ls_shift/su_max 0.006
_refine_ls_shift/su_mean 0.001
_refine_ls_structure_factor_coef Fsqd
_refine_ls_weighting_details 'calc w=1/[\s^2^(Fo^2^)+(0.0583P)^2^+1.1846P] where P=(Fo^2^+2Fc^2^)/3'
_refine_ls_weighting_scheme calc
_refine_ls_wR_factor_gt 0.1119
_refine_ls_wR_factor_ref 0.1367
_reflns_number_gt 2957
_reflns_number_total 4622
_reflns_threshold_expression >2sigma(I)
_cod_data_source_file om070128qsi20070208_104122.cif
_cod_data_source_block 12
_cod_depositor_comments
;
The following automatic conversions were performed:

'_symmetry_cell_setting' value 'Monoclinic' changed to 'monoclinic'
according to /home/saulius/struct/CIF-dictionaries/cif_core.dic
dictionary named 'cif_core.dic' version 2.4.1 from 2010-06-29.

Automatic conversion script
Id: cif_fix_values 1715 2011-07-08 13:25:40Z adriana 
;
_cod_original_sg_symbol_H-M P2(1)/n
_cod_database_code 4073162

loop_
_symmetry_equiv_pos_as_xyz
'x, y, z'
'-x+1/2, y+1/2, -z+1/2'
'-x, -y, -z'
'x-1/2, -y-1/2, z-1/2'

loop_
_atom_site_label
_atom_site_type_symbol
_atom_site_fract_x
_atom_site_fract_y
_atom_site_fract_z
_atom_site_U_iso_or_equiv
_atom_site_adp_type
_atom_site_occupancy
_atom_site_symmetry_multiplicity
_atom_site_calc_flag
_atom_site_refinement_flags
Ti1 Ti 0.43999(4) 0.64850(5) 0.22019(4) 0.03168(19) Uani 1 1 d .
O1 O 0.42406(16) 0.79427(18) 0.23359(14) 0.0425(6) Uani 1 1 d .
O2 O 0.55643(16) 0.5781(2) 0.29907(15) 0.0487(7) Uani 1 1 d .
N1 N 0.38508(19) 0.6318(2) 0.33624(16) 0.0402(7) Uani 1 1 d .
N2 N 0.59040(18) 0.6803(2) 0.19789(16) 0.0370(7) Uani 1 1 d .
C1 C 0.2665(2) 0.6231(2) 0.1870(2) 0.0325(8) Uani 1 1 d .
C2 C 0.2849(2) 0.7199(2) 0.1285(2) 0.0333(8) Uani 1 1 d .
C11 C 0.2747(2) 0.6440(3) 0.2818(2) 0.0406(8) Uani 1 1 d .
H11A H 0.2512 0.7159 0.2879 0.049 Uiso 1 1 calc R
H11B H 0.2339 0.5927 0.3004 0.049 Uiso 1 1 calc R
C12 C 0.4240(3) 0.7205(4) 0.4017(2) 0.0665(12) Uani 1 1 d .
H12A H 0.3994 0.7109 0.4501 0.100 Uiso 1 1 calc R
H12B H 0.4004 0.7881 0.3733 0.100 Uiso 1 1 calc R
H12C H 0.4972 0.7195 0.4238 0.100 Uiso 1 1 calc R
C13 C 0.4058(3) 0.5296(3) 0.3861(2) 0.0593(11) Uani 1 1 d .
H13A H 0.3788 0.5331 0.4335 0.089 Uiso 1 1 calc R
H13B H 0.4780 0.5177 0.4104 0.089 Uiso 1 1 calc R
H13C H 0.3740 0.4715 0.3470 0.089 Uiso 1 1 calc R
C14 C 0.3248(2) 0.8232(3) 0.1769(2) 0.0431(9) Uani 1 1 d .
H14A H 0.3273 0.8797 0.1361 0.052 Uiso 1 1 calc R
H14B H 0.2832 0.8469 0.2108 0.052 Uiso 1 1 calc R
C15 C 0.6351(2) 0.6111(3) 0.2750(2) 0.0353(8) Uani 1 1 d .
C16 C 0.6204(3) 0.7951(3) 0.2141(3) 0.0562(11) Uani 1 1 d .
H16A H 0.6837 0.8064 0.2045 0.084 Uiso 1 1 calc R
H16B H 0.6284 0.8136 0.2741 0.084 Uiso 1 1 calc R
H16C H 0.5685 0.8394 0.1740 0.084 Uiso 1 1 calc R
C17 C 0.6082(3) 0.6410(3) 0.1174(2) 0.0572(11) Uani 1 1 d .
H17A H 0.6751 0.6620 0.1196 0.086 Uiso 1 1 calc R
H17B H 0.5581 0.6714 0.0656 0.086 Uiso 1 1 calc R
H17C H 0.6029 0.5641 0.1148 0.086 Uiso 1 1 calc R
C18 C 0.7326(2) 0.5842(3) 0.31688(19) 0.0321(7) Uani 1 1 d .
C21 C 0.7606(2) 0.5045(3) 0.39038(19) 0.0325(7) Uani 1 1 d .
C22 C 0.7007(2) 0.4133(3) 0.3865(2) 0.0403(8) Uani 1 1 d .
H22A H 0.6399 0.4053 0.3390 0.048 Uiso 1 1 calc R
C23 C 0.7295(3) 0.3353(3) 0.4511(2) 0.0457(9) Uani 1 1 d .
H23A H 0.6892 0.2746 0.4461 0.055 Uiso 1 1 calc R
C24 C 0.8182(3) 0.3470(3) 0.5234(2) 0.0527(10) Uani 1 1 d .
H24A H 0.8374 0.2950 0.5677 0.063 Uiso 1 1 calc R
C25 C 0.8778(3) 0.4363(3) 0.5291(2) 0.0540(10) Uani 1 1 d .
H25A H 0.9373 0.4447 0.5778 0.065 Uiso 1 1 calc R
C26 C 0.8503(2) 0.5144(3) 0.4632(2) 0.0439(9) Uani 1 1 d .
H26A H 0.8923 0.5737 0.4677 0.053 Uiso 1 1 calc R
C31 C 0.8191(2) 0.6320(3) 0.2940(2) 0.0330(8) Uani 1 1 d .
C32 C 0.8645(2) 0.7271(3) 0.3332(2) 0.0416(8) Uani 1 1 d .
H32A H 0.8393 0.7633 0.3718 0.050 Uiso 1 1 calc R
C33 C 0.9474(3) 0.7687(3) 0.3152(3) 0.0534(10) Uani 1 1 d .
H33A H 0.9779 0.8321 0.3423 0.064 Uiso 1 1 calc R
C34 C 0.9841(3) 0.7170(4) 0.2579(3) 0.0576(11) Uani 1 1 d .
H34A H 1.0387 0.7461 0.2451 0.069 Uiso 1 1 calc R
C35 C 0.9416(3) 0.6233(4) 0.2195(2) 0.0573(11) Uani 1 1 d .
H35A H 0.9677 0.5880 0.1810 0.069 Uiso 1 1 calc R
C36 C 0.8590(2) 0.5797(3) 0.2374(2) 0.0440(9) Uani 1 1 d .
H36A H 0.8306 0.5151 0.2112 0.053 Uiso 1 1 calc R
B3 B 0.3506(3) 0.6789(3) 0.0661(2) 0.0346(9) Uani 1 1 d .
H3 H 0.4042 0.7276 0.0456 0.042 Uiso 1 1 calc R
B4 B 0.3702(3) 0.5405(3) 0.0844(2) 0.0400(10) Uani 1 1 d .
H4 H 0.4335 0.4954 0.0753 0.048 Uiso 1 1 calc R
B5 B 0.3168(3) 0.5091(3) 0.1642(3) 0.0393(9) Uani 1 1 d .
H5 H 0.3469 0.4415 0.2100 0.047 Uiso 1 1 calc R
B6 B 0.1641(3) 0.6736(3) 0.1011(3) 0.0454(11) Uani 1 1 d .
H6 H 0.0992 0.7176 0.1083 0.054 Uiso 1 1 calc R
B7 B 0.2182(3) 0.7072(4) 0.0199(3) 0.0434(10) Uani 1 1 d .
H7 H 0.1877 0.7735 -0.0271 0.052 Uiso 1 1 calc R
B8 B 0.2691(3) 0.5895(3) -0.0101(3) 0.0462(10) Uani 1 1 d .
H8 H 0.2708 0.5782 -0.0775 0.055 Uiso 1 1 calc R
B9 B 0.2454(3) 0.4816(4) 0.0522(3) 0.0505(11) Uani 1 1 d .
H9 H 0.2305 0.3995 0.0255 0.061 Uiso 1 1 calc R
B10 B 0.1831(3) 0.5337(3) 0.1218(3) 0.0462(11) Uani 1 1 d .
H10 H 0.1292 0.4856 0.1424 0.055 Uiso 1 1 calc R
B11 B 0.1522(3) 0.5849(4) 0.0129(3) 0.0523(12) Uani 1 1 d .
H11 H 0.0777 0.5702 -0.0390 0.063 Uiso 1 1 calc R

loop_
_atom_site_aniso_label
_atom_site_aniso_U_11
_atom_site_aniso_U_22
_atom_site_aniso_U_33
_atom_site_aniso_U_23
_atom_site_aniso_U_13
_atom_site_aniso_U_12
Ti1 0.0237(3) 0.0387(4) 0.0320(3) 0.0039(3) 0.0088(2) 0.0012(3)
O1 0.0360(13) 0.0421(14) 0.0477(14) -0.0072(11) 0.0123(11) -0.0047(11)
O2 0.0256(12) 0.0700(18) 0.0522(15) 0.0283(13) 0.0155(11) 0.0059(11)
N1 0.0294(15) 0.060(2) 0.0299(14) 0.0028(14) 0.0085(12) -0.0020(13)
N2 0.0286(14) 0.0476(18) 0.0361(15) 0.0102(13) 0.0128(12) 0.0012(13)
C1 0.0254(17) 0.038(2) 0.0336(17) 0.0025(14) 0.0099(13) 0.0015(14)
C2 0.0302(17) 0.0331(19) 0.0355(18) 0.0040(15) 0.0100(14) 0.0036(14)
C11 0.0278(17) 0.053(2) 0.0437(19) 0.0050(17) 0.0153(15) 0.0010(16)
C12 0.058(3) 0.100(4) 0.044(2) -0.022(2) 0.021(2) -0.020(2)
C13 0.048(2) 0.083(3) 0.045(2) 0.023(2) 0.0148(18) 0.006(2)
C14 0.040(2) 0.036(2) 0.054(2) 0.0010(17) 0.0181(17) 0.0087(16)
C15 0.0292(18) 0.041(2) 0.0386(19) 0.0040(15) 0.0148(15) -0.0021(15)
C16 0.038(2) 0.049(2) 0.079(3) 0.025(2) 0.0168(19) -0.0050(18)
C17 0.039(2) 0.094(3) 0.045(2) 0.017(2) 0.0218(17) 0.013(2)
C18 0.0269(17) 0.037(2) 0.0316(17) -0.0022(15) 0.0098(13) -0.0008(14)
C21 0.0289(17) 0.037(2) 0.0320(17) -0.0018(15) 0.0113(14) 0.0055(14)
C22 0.0332(19) 0.046(2) 0.0406(19) -0.0007(17) 0.0110(15) 0.0029(16)
C23 0.046(2) 0.045(2) 0.052(2) 0.0060(18) 0.0242(18) 0.0036(17)
C24 0.051(2) 0.063(3) 0.046(2) 0.015(2) 0.0202(18) 0.013(2)
C25 0.042(2) 0.076(3) 0.036(2) 0.005(2) 0.0038(16) 0.011(2)
C26 0.0355(19) 0.051(2) 0.041(2) 0.0035(17) 0.0085(16) 0.0011(16)
C31 0.0250(16) 0.038(2) 0.0329(17) 0.0019(15) 0.0064(13) 0.0023(14)
C32 0.0343(19) 0.047(2) 0.0406(19) -0.0033(17) 0.0091(15) -0.0005(16)
C33 0.037(2) 0.054(3) 0.060(2) 0.003(2) 0.0060(19) -0.0107(18)
C34 0.031(2) 0.083(3) 0.059(2) 0.020(2) 0.0158(19) -0.006(2)
C35 0.038(2) 0.087(3) 0.052(2) 0.002(2) 0.0223(18) 0.010(2)
C36 0.0345(19) 0.047(2) 0.048(2) -0.0081(18) 0.0116(16) 0.0039(16)
B3 0.032(2) 0.038(2) 0.034(2) 0.0054(17) 0.0116(16) 0.0039(17)
B4 0.040(2) 0.043(3) 0.036(2) -0.0027(18) 0.0120(17) 0.0065(18)
B5 0.040(2) 0.033(2) 0.042(2) 0.0031(18) 0.0099(18) 0.0004(18)
B6 0.025(2) 0.056(3) 0.049(2) 0.009(2) 0.0053(17) 0.0029(19)
B7 0.033(2) 0.055(3) 0.036(2) 0.0100(19) 0.0040(17) 0.0044(19)
B8 0.053(3) 0.051(3) 0.029(2) -0.0018(19) 0.0066(18) 0.000(2)
B9 0.055(3) 0.042(3) 0.050(3) -0.010(2) 0.012(2) -0.012(2)
B10 0.035(2) 0.046(3) 0.052(3) 0.004(2) 0.0068(19) -0.0095(19)
B11 0.041(2) 0.058(3) 0.046(2) 0.001(2) 0.0004(19) -0.010(2)

loop_
_atom_type_symbol
_atom_type_description
_atom_type_scat_dispersion_real
_atom_type_scat_dispersion_imag
_atom_type_scat_source
C C 0.0033 0.0016 'International Tables Vol C Tables 4.2.6.8 and 6.1.1.4'
H H 0.0000 0.0000 'International Tables Vol C Tables 4.2.6.8 and 6.1.1.4'
B B 0.0013 0.0007 'International Tables Vol C Tables 4.2.6.8 and 6.1.1.4'
N N 0.0061 0.0033 'International Tables Vol C Tables 4.2.6.8 and 6.1.1.4'
O O 0.0106 0.0060 'International Tables Vol C Tables 4.2.6.8 and 6.1.1.4'
Ti Ti 0.2776 0.4457 'International Tables Vol C Tables 4.2.6.8 and 6.1.1.4'

loop_
_geom_angle_atom_site_label_1
_geom_angle_atom_site_label_2
_geom_angle_atom_site_label_3
_geom_angle
O1 Ti1 O2 119.06(11)
O1 Ti1 N1 84.57(10)
O2 Ti1 N1 82.23(9)
O1 Ti1 N2 90.16(10)
O2 Ti1 N2 63.98(9)
N1 Ti1 N2 137.70(9)
O1 Ti1 C1 90.11(10)
O2 Ti1 C1 132.73(10)
N1 Ti1 C1 63.18(10)
N2 Ti1 C1 159.00(10)
O1 Ti1 C2 64.96(10)
O2 Ti1 C2 173.03(10)
N1 Ti1 C2 92.78(10)
N2 Ti1 C2 122.61(10)
C1 Ti1 C2 40.32(10)
O1 Ti1 B3 85.66(11)
O2 Ti1 B3 141.88(12)
N1 Ti1 B3 131.71(11)
N2 Ti1 B3 89.40(11)
C1 Ti1 B3 69.68(12)
C2 Ti1 B3 41.12(11)
O1 Ti1 B5 130.97(12)
O2 Ti1 B5 104.83(12)
N1 Ti1 B5 80.58(12)
N2 Ti1 B5 130.46(12)
C1 Ti1 B5 41.75(12)
C2 Ti1 B5 69.40(12)
B3 Ti1 B5 71.01(13)
O1 Ti1 B4 127.78(12)
O2 Ti1 B4 108.99(12)
N1 Ti1 B4 122.55(12)
N2 Ti1 B4 93.41(12)
C1 Ti1 B4 70.08(12)
C2 Ti1 B4 69.62(12)
B3 Ti1 B4 42.38(13)
B5 Ti1 B4 41.98(13)
O1 Ti1 C15 106.91(10)
O2 Ti1 C15 30.03(9)
N1 Ti1 C15 108.73(9)
N2 Ti1 C15 33.97(9)
C1 Ti1 C15 160.80(11)
C2 Ti1 C15 156.57(11)
B3 Ti1 C15 119.36(11)
B5 Ti1 C15 122.12(12)
B4 Ti1 C15 104.45(12)
C14 O1 Ti1 107.79(18)
C15 O2 Ti1 105.32(18)
C13 N1 C12 107.5(3)
C13 N1 C11 111.9(3)
C12 N1 C11 112.8(3)
C13 N1 Ti1 117.9(2)
C12 N1 Ti1 111.6(2)
C11 N1 Ti1 94.92(17)
C15 N2 C17 113.1(3)
C15 N2 C16 114.1(3)
C17 N2 C16 110.3(3)
C15 N2 Ti1 84.89(16)
C17 N2 Ti1 121.4(2)
C16 N2 Ti1 111.0(2)
C11 C1 C2 119.4(3)
C11 C1 B5 118.3(3)
C2 C1 B5 110.0(2)
C11 C1 B10 122.3(3)
C2 C1 B10 110.4(2)
B5 C1 B10 63.9(2)
C11 C1 B6 119.7(3)
C2 C1 B6 61.0(2)
B5 C1 B6 115.3(3)
B10 C1 B6 62.6(2)
C11 C1 Ti1 92.17(18)
C2 C1 Ti1 70.37(15)
B5 C1 Ti1 71.42(16)
B10 C1 Ti1 132.5(2)
B6 C1 Ti1 130.3(2)
C14 C2 C1 116.4(3)
C14 C2 B3 113.1(3)
C1 C2 B3 111.0(2)
C14 C2 B7 126.2(3)
C1 C2 B7 113.3(3)
B3 C2 B7 64.3(2)
C14 C2 B6 125.6(3)
C1 C2 B6 63.1(2)
B3 C2 B6 116.7(3)
B7 C2 B6 63.4(2)
C14 C2 Ti1 84.41(18)
C1 C2 Ti1 69.31(15)
B3 C2 Ti1 71.07(16)
B7 C2 Ti1 132.9(2)
B6 C2 Ti1 131.3(2)
N1 C11 C1 105.9(2)
O1 C14 C2 102.7(2)
C18 C15 O2 124.7(3)
C18 C15 N2 129.5(3)
O2 C15 N2 105.7(2)
C18 C15 Ti1 169.1(2)
O2 C15 Ti1 44.65(13)
N2 C15 Ti1 61.14(14)
C15 C18 C21 120.5(3)
C15 C18 C31 123.0(3)
C21 C18 C31 116.5(3)
C26 C21 C22 117.4(3)
C26 C21 C18 121.3(3)
C22 C21 C18 121.1(3)
C23 C22 C21 121.6(3)
C22 C23 C24 120.2(3)
C25 C24 C23 119.2(3)
C24 C25 C26 120.9(3)
C25 C26 C21 120.6(3)
C36 C31 C32 118.3(3)
C36 C31 C18 121.0(3)
C32 C31 C18 120.5(3)
C31 C32 C33 120.5(3)
C34 C33 C32 120.2(4)
C35 C34 C33 120.3(4)
C34 C35 C36 120.4(4)
C31 C36 C35 120.2(3)
C2 B3 B4 106.8(3)
C2 B3 B8 104.8(3)
B4 B3 B8 61.2(2)
C2 B3 B7 58.4(2)
B4 B3 B7 110.2(3)
B8 B3 B7 60.2(2)
C2 B3 Ti1 67.81(16)
B4 B3 Ti1 71.06(17)
B8 B3 Ti1 127.2(2)
B7 B3 Ti1 124.2(2)
B5 B4 B3 105.2(3)
B5 B4 B8 106.8(3)
B3 B4 B8 59.4(2)
B5 B4 B9 59.8(2)
B3 B4 B9 105.9(3)
B8 B4 B9 59.4(2)
B5 B4 Ti1 66.91(17)
B3 B4 Ti1 66.56(17)
B8 B4 Ti1 121.5(2)
B9 B4 Ti1 121.8(2)
C1 B5 B4 106.9(3)
C1 B5 B9 104.8(3)
B4 B5 B9 61.7(2)
C1 B5 B10 58.3(2)
B4 B5 B10 110.0(3)
B9 B5 B10 59.7(2)
C1 B5 Ti1 66.83(16)
B4 B5 Ti1 71.11(18)
B9 B5 Ti1 127.2(3)
B10 B5 Ti1 122.9(2)
C2 B6 C1 55.89(18)
C2 B6 B11 103.4(3)
C1 B6 B11 103.7(3)
C2 B6 B7 57.9(2)
C1 B6 B7 103.1(3)
B11 B6 B7 60.0(2)
C2 B6 B10 102.4(3)
C1 B6 B10 57.6(2)
B11 B6 B10 60.1(2)
B7 B6 B10 107.2(3)
C2 B7 B11 103.7(3)
C2 B7 B8 103.3(3)
B11 B7 B8 61.3(3)
C2 B7 B6 58.8(2)
B11 B7 B6 59.6(2)
B8 B7 B6 108.7(3)
C2 B7 B3 57.3(2)
B11 B7 B3 107.6(3)
B8 B7 B3 59.3(2)
B6 B7 B3 107.2(3)
B3 B8 B7 60.6(2)
B3 B8 B9 106.8(3)
B7 B8 B9 107.6(3)
B3 B8 B4 59.4(2)
B7 B8 B4 109.0(3)
B9 B8 B4 60.6(2)
B3 B8 B11 107.0(3)
B7 B8 B11 59.2(2)
B9 B8 B11 59.9(2)
B4 B8 B11 108.8(3)
B10 B9 B5 60.7(2)
B10 B9 B8 108.1(3)
B5 B9 B8 106.2(3)
B10 B9 B11 59.8(2)
B5 B9 B11 107.9(3)
B8 B9 B11 60.8(2)
B10 B9 B4 108.2(3)
B5 B9 B4 58.5(2)
B8 B9 B4 60.0(2)
B11 B9 B4 109.0(3)
C1 B10 B9 104.4(3)
C1 B10 B11 104.8(3)
B9 B10 B11 60.7(3)
C1 B10 B6 59.8(2)
B9 B10 B6 108.5(3)
B11 B10 B6 59.4(2)
C1 B10 B5 57.8(2)
B9 B10 B5 59.7(2)
B11 B10 B5 107.8(3)
B6 B10 B5 108.0(3)
B6 B11 B7 60.4(2)
B6 B11 B10 60.5(2)
B7 B11 B10 107.8(3)
B6 B11 B9 108.3(3)
B7 B11 B9 107.3(3)
B10 B11 B9 59.5(2)
B6 B11 B8 107.9(3)
B7 B11 B8 59.5(2)
B10 B11 B8 106.7(3)
B9 B11 B8 59.3(2)

loop_
_geom_bond_atom_site_label_1
_geom_bond_atom_site_label_2
_geom_bond_distance
Ti1 O1 1.850(2)
Ti1 O2 1.896(2)
Ti1 N1 2.259(3)
Ti1 N2 2.288(2)
Ti1 C1 2.318(3)
Ti1 C2 2.334(3)
Ti1 B3 2.384(4)
Ti1 B5 2.390(4)
Ti1 B4 2.458(4)
Ti1 C15 2.602(3)
O1 C14 1.417(4)
O2 C15 1.350(3)
N1 C13 1.478(4)
N1 C12 1.491(4)
N1 C11 1.495(4)
N2 C15 1.460(4)
N2 C17 1.482(4)
N2 C16 1.486(4)
C1 C11 1.510(4)
C1 C2 1.603(4)
C1 B5 1.679(5)
C1 B10 1.688(5)
C1 B6 1.727(5)
C2 C14 1.507(4)
C2 B3 1.657(5)
C2 B7 1.677(5)
C2 B6 1.693(5)
C15 C18 1.338(4)
C18 C21 1.487(4)
C18 C31 1.504(4)
C21 C26 1.393(4)
C21 C22 1.398(4)
C22 C23 1.376(4)
C23 C24 1.382(5)
C24 C25 1.373(5)
C25 C26 1.389(5)
C31 C36 1.384(4)
C31 C32 1.386(4)
C32 C33 1.388(5)
C33 C34 1.361(5)
C34 C35 1.356(5)
C35 C36 1.394(5)
B3 B4 1.752(5)
B3 B8 1.752(5)
B3 B7 1.775(5)
B4 B5 1.738(5)
B4 B8 1.785(5)
B4 B9 1.796(6)
B5 B9 1.763(6)
B5 B10 1.781(5)
B6 B11 1.757(6)
B6 B7 1.771(6)
B6 B10 1.775(6)
B7 B11 1.763(6)
B7 B8 1.768(6)
B8 B9 1.773(6)
B8 B11 1.799(6)
B9 B10 1.763(6)
B9 B11 1.784(6)
B10 B11 1.769(6)
